data_4112125
loop_
_publ_author_name
'Marta Mart\'in'
'Olga Torres'
'Enrique O\~nate'
'Eduardo Sola'
'Luis A. Oro'

_publ_contact_author_address
;
  Dr. Marta Mart\'in
  Departamento de Qu\'imica Inorg\'anica - I.C.M.A.
  Facultad de Ciencias
  Universidad de Zaragoza - C.S.I.C.
  50009 Zaragoza, Spain
;
_publ_contact_author_email martam@unizar.es
_publ_contact_author_fax '+34 956 761187'
_publ_contact_author_name 'Dr. Marta Mart\'in'
_publ_contact_author_phone '+34 976 762026'
_publ_section_title
;
 C-H Activations at Iridium(I) Square-Planar Complexes Promoted by a Fifth
 Ligand
;
_journal_name_full 'Journal of the American Chemical Society'
_journal_page_first 18074
_journal_page_last 18084
_journal_paper_doi 10.1021/ja0557233
_journal_volume 127
_journal_year 2005
_chemical_formula_moiety 'C15 H27 Ir O2 P, B F4'
_chemical_formula_sum 'C15 H27 B F4 Ir O2 P'
_chemical_formula_weight 549.35
_space_group_IT_number 14
_symmetry_cell_setting monoclinic
_symmetry_space_group_name_Hall '-P 2yn'
_symmetry_space_group_name_H-M 'P 1 21/n 1'
_atom_sites_solution_hydrogens geom
_atom_sites_solution_primary heavy
_atom_sites_solution_secondary difmap
_audit_creation_method SHELXL-97
_cell_angle_alpha 90.00
_cell_angle_beta 113.1280(10)
_cell_angle_gamma 90.00
_cell_formula_units_Z 4
_cell_length_a 12.4262(10)
_cell_length_b 10.0804(8)
_cell_length_c 15.6876(12)
_cell_measurement_reflns_used 4575
_cell_measurement_temperature 100(2)
_cell_measurement_theta_max 25.418
_cell_measurement_theta_min 2.465
_cell_volume 1807.1(2)
_computing_cell_refinement 'SAINT+ v. 6.01 (Bruker AXS, 2000)'
_computing_data_collection 'SMART v. 5.611 (Bruker AXS, 2000)'
_computing_data_reduction 'SAINT+ v. 6.01 (Bruker AXS, 2000)'
_computing_molecular_graphics 'XP program, SHELXTL v6.10,Bruker2000'
_computing_publication_material 'XCIF program, SHELXTLv6.10,BrukerAXS'
_computing_structure_refinement 'SHELXL-97 (Sheldrick, 1997)'
_computing_structure_solution 'SHELXS-97 (Sheldrick, 1990)'
_diffrn_ambient_temperature 100(2)
_diffrn_detector_area_resol_mean 8.26
_diffrn_measured_fraction_theta_full 0.995
_diffrn_measured_fraction_theta_max 0.944
_diffrn_measurement_device_type 'Bruker SMART APEX CCD system'
_diffrn_measurement_method '\w rotations with narrow frames'
_diffrn_radiation_monochromator graphite
_diffrn_radiation_source 'fine-focus sealed tube'
_diffrn_radiation_type MoK\a
_diffrn_radiation_wavelength 0.71073
_diffrn_reflns_av_R_equivalents 0.0499
_diffrn_reflns_av_sigmaI/netI 0.0647
_diffrn_reflns_limit_h_max 15
_diffrn_reflns_limit_h_min -16
_diffrn_reflns_limit_k_max 13
_diffrn_reflns_limit_k_min -12
_diffrn_reflns_limit_l_max 20
_diffrn_reflns_limit_l_min -21
_diffrn_reflns_number 21415
_diffrn_reflns_theta_full 27.50
_diffrn_reflns_theta_max 28.51
_diffrn_reflns_theta_min 1.79
_diffrn_standards_decay_% 'no decay'
_exptl_absorpt_coefficient_mu 7.521
_exptl_absorpt_correction_T_max 0.625
_exptl_absorpt_correction_T_min 0.463
_exptl_absorpt_correction_type multi-scan
_exptl_absorpt_process_details
;
  SADABS: Area-Detector Absorption Correction. (1996)  Bruker-AXS 
  within SAINT+ package, v. 6.01.
;
_exptl_crystal_colour 'ligth yellow'
_exptl_crystal_density_diffrn 2.019
_exptl_crystal_density_method 'not measured'
_exptl_crystal_description 'irregular block'
_exptl_crystal_F_000 1064
_exptl_crystal_size_max 0.10
_exptl_crystal_size_mid 0.10
_exptl_crystal_size_min 0.06
_refine_diff_density_max 2.076
_refine_diff_density_min -1.488
_refine_diff_density_rms 0.157
_refine_ls_extinction_method none
_refine_ls_goodness_of_fit_ref 0.900
_refine_ls_hydrogen_treatment mixed
_refine_ls_matrix_type full
_refine_ls_number_parameters 242
_refine_ls_number_reflns 4331
_refine_ls_number_restraints 1
_refine_ls_restrained_S_all 0.900
_refine_ls_R_factor_all 0.0491
_refine_ls_R_factor_gt 0.0307
_refine_ls_shift/su_max 0.002
_refine_ls_shift/su_mean 0.000
_refine_ls_structure_factor_coef Fsqd
_refine_ls_weighting_details 'calc w=1/[\s^2^(Fo^2^)+(0.0201P)^2^+0.0000P] where P=(Fo^2^+2Fc^2^)/3'
_refine_ls_weighting_scheme calc
_refine_ls_wR_factor_gt 0.0540
_refine_ls_wR_factor_ref 0.0568
_reflns_number_gt 3248
_reflns_number_total 4331
_reflns_threshold_expression >2sigma(I)
_cod_data_source_file ja0557233si20051107_053228_2.cif
_cod_data_source_block marta31s
_cod_original_sg_symbol_H-M 'P 21/n'
_cod_database_code 4112125

loop_
_symmetry_equiv_pos_as_xyz
'x, y, z'
'-x+1/2, y+1/2, -z+1/2'
'-x, -y, -z'
'x-1/2, -y-1/2, z-1/2'

loop_
_atom_site_label
_atom_site_type_symbol
_atom_site_fract_x
_atom_site_fract_y
_atom_site_fract_z
_atom_site_U_iso_or_equiv
_atom_site_adp_type
_atom_site_occupancy
_atom_site_symmetry_multiplicity
_atom_site_calc_flag
_atom_site_refinement_flags
Ir1 Ir 0.701143(18) 0.16798(2) 0.928752(14) 0.01848(6) Uani 1 1 d .
P1 P 0.50844(12) 0.22478(13) 0.89815(9) 0.0190(3) Uani 1 1 d .
F1 F 0.3862(3) 0.7093(3) 0.7652(2) 0.0500(10) Uani 1 1 d .
F2 F 0.3180(3) 0.7485(4) 0.6108(2) 0.0471(10) Uani 1 1 d .
F3 F 0.4903(3) 0.6453(3) 0.6830(2) 0.0462(9) Uani 1 1 d .
F4 F 0.4748(3) 0.8637(3) 0.7097(2) 0.0353(8) Uani 1 1 d .
O1 O 0.6604(3) -0.0487(3) 0.9250(2) 0.0203(8) Uani 1 1 d .
O2 O 0.7552(3) -0.0560(3) 0.8295(2) 0.0236(8) Uani 1 1 d .
C1 C 0.7458(5) 0.3624(5) 0.9258(3) 0.0263(13) Uani 1 1 d D
H1 H 0.694(3) 0.398(5) 0.8686(18) 0.032 Uiso 1 1 d D
C2 C 0.7389(5) 0.4413(5) 1.0056(4) 0.0293(14) Uani 1 1 d .
H2A H 0.6573 0.4717 0.9889 0.035 Uiso 1 1 calc R
H2B H 0.7893 0.5208 1.0164 0.035 Uiso 1 1 calc R
C3 C 0.7772(5) 0.3603(5) 1.0944(3) 0.0255(13) Uani 1 1 d .
H3A H 0.8621 0.3735 1.1301 0.031 Uiso 1 1 calc R
H3B H 0.7358 0.3931 1.1328 0.031 Uiso 1 1 calc R
C4 C 0.7529(5) 0.2132(6) 1.0765(4) 0.0268(14) Uani 1 1 d .
H4 H 0.711(5) 0.176(5) 1.100(4) 0.032 Uiso 1 1 d .
C5 C 0.8319(6) 0.1236(6) 1.0654(4) 0.0314(15) Uani 1 1 d .
H5 H 0.828(5) 0.047(5) 1.083(4) 0.038 Uiso 1 1 d .
C6 C 0.8978(6) 0.1477(6) 1.0144(4) 0.0367(16) Uani 1 1 d .
H6 H 0.923(5) 0.086(6) 0.997(4) 0.044 Uiso 1 1 d .
C7 C 0.9530(5) 0.2797(6) 1.0051(4) 0.0439(18) Uani 1 1 d .
H7A H 0.9757 0.3295 1.0640 0.053 Uiso 1 1 calc R
H7B H 1.0250 0.2618 0.9943 0.053 Uiso 1 1 calc R
C8 C 0.8710(5) 0.3641(6) 0.9267(4) 0.0369(15) Uani 1 1 d .
H8A H 0.8688 0.3299 0.8669 0.044 Uiso 1 1 calc R
H8B H 0.9004 0.4565 0.9341 0.044 Uiso 1 1 calc R
C9 C 0.6405(5) 0.1479(6) 0.7804(4) 0.0243(13) Uani 1 1 d .
H9A H 0.641(5) 0.216(5) 0.758(4) 0.029 Uiso 1 1 d .
H9B H 0.579(5) 0.091(5) 0.754(3) 0.029 Uiso 1 1 d .
C10 C 0.7503(5) 0.0869(5) 0.8240(4) 0.0247(13) Uani 1 1 d .
H10 H 0.818(5) 0.120(5) 0.829(3) 0.030 Uiso 1 1 d .
C11 C 0.7035(4) -0.1130(5) 0.8791(3) 0.0212(12) Uani 1 1 d .
C12 C 0.7041(5) -0.2592(5) 0.8780(4) 0.0238(13) Uani 1 1 d .
H12A H 0.7402 -0.2926 0.9417 0.036 Uiso 1 1 calc R
H12B H 0.7488 -0.2904 0.8426 0.036 Uiso 1 1 calc R
H12C H 0.6235 -0.2920 0.8490 0.036 Uiso 1 1 calc R
C13 C 0.4119(4) 0.0830(5) 0.8584(4) 0.0259(13) Uani 1 1 d .
H13A H 0.4276 0.0204 0.9096 0.039 Uiso 1 1 calc R
H13B H 0.4254 0.0392 0.8077 0.039 Uiso 1 1 calc R
H13C H 0.3303 0.1127 0.8362 0.039 Uiso 1 1 calc R
C14 C 0.4747(5) 0.2839(5) 0.9942(4) 0.0273(13) Uani 1 1 d .
H14A H 0.3916 0.3071 0.9717 0.041 Uiso 1 1 calc R
H14B H 0.5222 0.3624 1.0216 0.041 Uiso 1 1 calc R
H14C H 0.4922 0.2141 1.0412 0.041 Uiso 1 1 calc R
C15 C 0.4436(5) 0.3519(5) 0.8110(4) 0.0295(13) Uani 1 1 d .
H15A H 0.4508 0.3261 0.7533 0.044 Uiso 1 1 calc R
H15B H 0.4843 0.4363 0.8330 0.044 Uiso 1 1 calc R
H15C H 0.3607 0.3621 0.7998 0.044 Uiso 1 1 calc R
B1 B 0.4161(6) 0.7429(6) 0.6922(5) 0.0262(15) Uani 1 1 d .

loop_
_atom_site_aniso_label
_atom_site_aniso_U_11
_atom_site_aniso_U_22
_atom_site_aniso_U_33
_atom_site_aniso_U_23
_atom_site_aniso_U_13
_atom_site_aniso_U_12
Ir1 0.01481(10) 0.01816(10) 0.02131(10) -0.00111(10) 0.00586(8) 0.00035(10)
P1 0.0155(7) 0.0190(7) 0.0219(7) 0.0012(6) 0.0068(6) 0.0021(6)
F1 0.058(3) 0.063(3) 0.038(2) 0.0020(18) 0.0279(19) -0.015(2)
F2 0.036(2) 0.051(2) 0.039(2) 0.0131(17) -0.0036(18) -0.0106(18)
F3 0.033(2) 0.031(2) 0.077(3) -0.0149(18) 0.0231(19) -0.0010(16)
F4 0.035(2) 0.027(2) 0.044(2) -0.0084(15) 0.0160(17) -0.0052(15)
O1 0.0172(19) 0.023(2) 0.0217(19) -0.0013(15) 0.0083(17) -0.0001(15)
O2 0.025(2) 0.023(2) 0.029(2) -0.0015(16) 0.0181(18) -0.0016(16)
C1 0.029(3) 0.031(3) 0.012(3) 0.000(2) 0.001(2) 0.003(2)
C2 0.030(3) 0.021(3) 0.041(4) -0.002(3) 0.017(3) -0.005(2)
C3 0.029(3) 0.028(3) 0.020(3) -0.003(2) 0.010(2) 0.000(2)
C4 0.025(3) 0.027(3) 0.019(3) 0.003(2) -0.001(3) -0.005(3)
C5 0.038(4) 0.022(3) 0.023(3) 0.000(2) 0.000(3) 0.004(3)
C6 0.033(4) 0.037(4) 0.033(3) -0.006(3) 0.005(3) 0.010(3)
C7 0.024(3) 0.070(5) 0.043(4) -0.026(3) 0.019(3) -0.014(3)
C8 0.041(4) 0.037(4) 0.040(4) -0.006(3) 0.022(3) -0.005(3)
C9 0.023(3) 0.024(3) 0.027(3) 0.002(3) 0.010(3) -0.005(3)
C10 0.026(3) 0.021(3) 0.029(3) -0.005(2) 0.013(3) -0.004(2)
C11 0.015(3) 0.028(3) 0.018(3) -0.004(2) 0.003(2) 0.003(2)
C12 0.028(3) 0.018(3) 0.026(3) -0.003(2) 0.012(3) -0.001(2)
C13 0.018(3) 0.030(3) 0.033(3) -0.005(3) 0.013(3) -0.003(2)
C14 0.025(3) 0.029(3) 0.032(3) -0.004(2) 0.016(3) 0.003(2)
C15 0.024(3) 0.024(3) 0.034(3) 0.008(3) 0.004(3) 0.007(2)
B1 0.023(4) 0.027(4) 0.032(4) 0.001(3) 0.014(3) -0.004(3)

loop_
_atom_type_symbol
_atom_type_description
_atom_type_scat_dispersion_real
_atom_type_scat_dispersion_imag
_atom_type_scat_source
C C 0.0033 0.0016 'International Tables Vol C Tables 4.2.6.8 and 6.1.1.4'
H H 0.0000 0.0000 'International Tables Vol C Tables 4.2.6.8 and 6.1.1.4'
B B 0.0013 0.0007 'International Tables Vol C Tables 4.2.6.8 and 6.1.1.4'
O O 0.0106 0.0060 'International Tables Vol C Tables 4.2.6.8 and 6.1.1.4'
F F 0.0171 0.0103 'International Tables Vol C Tables 4.2.6.8 and 6.1.1.4'
P P 0.1023 0.0942 'International Tables Vol C Tables 4.2.6.8 and 6.1.1.4'
Ir Ir -1.4442 7.9887 'International Tables Vol C Tables 4.2.6.8 and 6.1.1.4'

loop_
_geom_angle_atom_site_label_1
_geom_angle_atom_site_label_2
_geom_angle_atom_site_label_3
_geom_angle
C1 Ir1 C10 100.9(2)
C1 Ir1 C9 92.8(2)
C10 Ir1 C9 38.3(2)
C1 Ir1 C5 96.6(2)
C10 Ir1 C5 110.7(2)
C9 Ir1 C5 148.9(2)
C1 Ir1 C4 81.7(2)
C10 Ir1 C4 147.2(2)
C9 Ir1 C4 172.8(2)
C5 Ir1 C4 37.3(2)
C1 Ir1 O1 175.41(18)
C10 Ir1 O1 74.66(17)
C9 Ir1 O1 84.30(17)
C5 Ir1 O1 84.15(18)
C4 Ir1 O1 101.52(17)
C1 Ir1 C6 82.1(2)
C10 Ir1 C6 81.7(2)
C9 Ir1 C6 117.7(2)
C5 Ir1 C6 35.8(2)
C4 Ir1 C6 66.2(2)
O1 Ir1 C6 96.12(18)
C1 Ir1 P1 91.49(16)
C10 Ir1 P1 121.37(16)
C9 Ir1 P1 84.56(16)
C5 Ir1 P1 124.55(18)
C4 Ir1 P1 91.01(17)
O1 Ir1 P1 91.77(9)
C6 Ir1 P1 156.95(16)
C13 P1 C15 105.0(2)
C13 P1 C14 102.0(2)
C15 P1 C14 102.4(3)
C13 P1 Ir1 111.50(18)
C15 P1 Ir1 116.53(19)
C14 P1 Ir1 117.70(18)
C11 O1 Ir1 112.4(3)
C11 O2 C10 116.8(4)
C2 C1 C8 111.7(4)
C2 C1 Ir1 112.4(4)
C8 C1 Ir1 106.9(4)
C2 C1 H1 110(3)
C8 C1 H1 108(3)
Ir1 C1 H1 107(3)
C1 C2 C3 112.1(4)
C1 C2 H2A 109.2
C3 C2 H2A 109.2
C1 C2 H2B 109.2
C3 C2 H2B 109.2
H2A C2 H2B 107.9
C4 C3 C2 112.8(4)
C4 C3 H3A 109.0
C2 C3 H3A 109.0
C4 C3 H3B 109.0
C2 C3 H3B 109.0
H3A C3 H3B 107.8
C5 C4 C3 123.9(5)
C5 C4 Ir1 70.2(3)
C3 C4 Ir1 110.7(3)
C5 C4 H4 111(4)
C3 C4 H4 118(4)
Ir1 C4 H4 114(4)
C6 C5 C4 124.6(6)
C6 C5 Ir1 76.9(4)
C4 C5 Ir1 72.5(3)
C6 C5 H5 119(4)
C4 C5 H5 115(4)
Ir1 C5 H5 114(4)
C5 C6 C7 127.0(5)
C5 C6 Ir1 67.3(4)
C7 C6 Ir1 106.4(4)
C5 C6 H6 118(5)
C7 C6 H6 114(5)
Ir1 C6 H6 110(5)
C8 C7 C6 112.5(5)
C8 C7 H7A 109.1
C6 C7 H7A 109.1
C8 C7 H7B 109.1
C6 C7 H7B 109.1
H7A C7 H7B 107.8
C7 C8 C1 110.7(5)
C7 C8 H8A 109.5
C1 C8 H8A 109.5
C7 C8 H8B 109.5
C1 C8 H8B 109.5
H8A C8 H8B 108.1
C10 C9 Ir1 69.8(3)
C10 C9 H9A 116(4)
Ir1 C9 H9A 110(4)
C10 C9 H9B 115(3)
Ir1 C9 H9B 115(3)
H9A C9 H9B 120(5)
C9 C10 O2 118.4(5)
C9 C10 Ir1 71.9(3)
O2 C10 Ir1 110.8(3)
C9 C10 H10 126(3)
O2 C10 H10 111(3)
Ir1 C10 H10 110(3)
O1 C11 O2 122.6(5)
O1 C11 C12 122.4(5)
O2 C11 C12 115.0(5)
C11 C12 H12A 109.5
C11 C12 H12B 109.5
H12A C12 H12B 109.5
C11 C12 H12C 109.5
H12A C12 H12C 109.5
H12B C12 H12C 109.5
P1 C13 H13A 109.5
P1 C13 H13B 109.5
H13A C13 H13B 109.5
P1 C13 H13C 109.5
H13A C13 H13C 109.5
H13B C13 H13C 109.5
P1 C14 H14A 109.5
P1 C14 H14B 109.5
H14A C14 H14B 109.5
P1 C14 H14C 109.5
H14A C14 H14C 109.5
H14B C14 H14C 109.5
P1 C15 H15A 109.5
P1 C15 H15B 109.5
H15A C15 H15B 109.5
P1 C15 H15C 109.5
H15A C15 H15C 109.5
H15B C15 H15C 109.5
F2 B1 F1 110.5(5)
F2 B1 F4 110.6(5)
F1 B1 F4 110.0(5)
F2 B1 F3 108.3(5)
F1 B1 F3 108.5(5)
F4 B1 F3 108.8(5)

loop_
_geom_bond_atom_site_label_1
_geom_bond_atom_site_label_2
_geom_bond_distance
Ir1 C1 2.043(5)
Ir1 C10 2.128(5)
Ir1 C9 2.156(6)
Ir1 C5 2.168(6)
Ir1 C4 2.196(5)
Ir1 O1 2.238(3)
Ir1 C6 2.289(6)
Ir1 P1 2.3215(14)
P1 C13 1.812(5)
P1 C15 1.815(5)
P1 C14 1.816(5)
F1 B1 1.379(7)
F2 B1 1.377(7)
F3 B1 1.393(7)
F4 B1 1.390(7)
O1 C11 1.236(6)
O2 C11 1.320(6)
O2 C10 1.443(6)
C1 C2 1.514(7)
C1 C8 1.551(8)
C1 H1 0.946(10)
C2 C3 1.521(7)
C2 H2A 0.9900
C2 H2B 0.9900
C3 C4 1.517(7)
C3 H3A 0.9900
C3 H3B 0.9900
C4 C5 1.395(8)
C4 H4 0.84(5)
C5 C6 1.373(9)
C5 H5 0.83(5)
C6 C7 1.529(9)
C6 H6 0.79(5)
C7 C8 1.514(8)
C7 H7A 0.9900
C7 H7B 0.9900
C8 H8A 0.9900
C8 H8B 0.9900
C9 C10 1.405(7)
C9 H9A 0.77(5)
C9 H9B 0.91(5)
C10 H10 0.88(5)
C11 C12 1.474(7)
C12 H12A 0.9800
C12 H12B 0.9800
C12 H12C 0.9800
C13 H13A 0.9800
C13 H13B 0.9800
C13 H13C 0.9800
C14 H14A 0.9800
C14 H14B 0.9800
C14 H14C 0.9800
C15 H15A 0.9800
C15 H15B 0.9800
C15 H15C 0.9800
